data_7246962
loop_
_publ_author_name
'Mandal, Koushik'
'Hasija, Avantika'
'Shukla, Rahul'
'Hathwar, Venkatesha R.'
'Chopra, Deepak'

_publ_section_title
;
 Quantitative evaluation of the electronic features involving
 "nucleophilic-electrophilic" character in the chalcogen sulfur.
;
_journal_issue 29
_journal_name_full 'Physical chemistry chemical physics : PCCP'
_journal_page_first 19427
_journal_page_last 19434
_journal_paper_doi 10.1039/d3cp02526h
_journal_volume 25
_journal_year 2023
_chemical_formula_moiety 'C5 H4 O S'
_chemical_formula_sum 'C5 H4 O S'
_chemical_formula_weight 112.14
_chemical_name_systematic 1A
_space_group_crystal_system orthorhombic
_space_group_IT_number 19
_space_group_name_Hall 'P 2ac 2ab'
_space_group_name_H-M_alt 'P 21 21 21'
_atom_sites_solution_hydrogens geom
_atom_sites_solution_primary dual
_audit_creation_date 2023-05-22
_audit_creation_method
;
Olex2 1.5
(compiled 2023.03.06 svn.rbb2c1857 for OlexSys, GUI svn.r6748)
;
_audit_update_record
;
2023-05-31 deposited with the CCDC.	2023-06-30 downloaded from the CCDC.
;
_cell_angle_alpha 90
_cell_angle_beta 90
_cell_angle_gamma 90
_cell_formula_units_Z 4
_cell_length_a 5.52550(10)
_cell_length_b 5.90890(10)
_cell_length_c 16.0342(4)
_cell_measurement_reflns_used 4892
_cell_measurement_temperature 100(2)
_cell_measurement_theta_max 28.77
_cell_measurement_theta_min 2.55
_cell_volume 523.511(18)
_computing_cell_refinement 'SAINT V8.40A (Bruker, 2019)'
_computing_data_reduction 'SAINT V8.40A (Bruker, 2019)'
_computing_molecular_graphics 'Olex2 1.5 (Dolomanov et al., 2009)'
_computing_publication_material 'Olex2 1.5 (Dolomanov et al., 2009)'
_computing_structure_refinement 'SHELXL 2018/3 (Sheldrick, 2015)'
_computing_structure_solution 'SHELXT 2014/5 (Sheldrick, 2014)'
_diffrn_ambient_temperature 100(2)
_diffrn_measured_fraction_theta_full 0.873
_diffrn_measured_fraction_theta_max 0.864
_diffrn_measurement_device_type 'Bruker APEX-II CCD'
_diffrn_measurement_method '\f and \w scans'
_diffrn_radiation_type MoK\a
_diffrn_radiation_wavelength 0.71073
_diffrn_reflns_av_R_equivalents 0.0268
_diffrn_reflns_av_unetI/netI 0.0163
_diffrn_reflns_Laue_measured_fraction_full 0.873
_diffrn_reflns_Laue_measured_fraction_max 0.864
_diffrn_reflns_limit_h_max 5
_diffrn_reflns_limit_h_min -5
_diffrn_reflns_limit_k_max 7
_diffrn_reflns_limit_k_min -7
_diffrn_reflns_limit_l_max 20
_diffrn_reflns_limit_l_min -18
_diffrn_reflns_number 7298
_diffrn_reflns_point_group_measured_fraction_full 0.881
_diffrn_reflns_point_group_measured_fraction_max 0.869
_diffrn_reflns_theta_full 25.242
_diffrn_reflns_theta_max 26.686
_diffrn_reflns_theta_min 2.541
_exptl_absorpt_coefficient_mu 0.477
_exptl_absorpt_correction_T_max 0.7460
_exptl_absorpt_correction_T_min 0.6500
_exptl_absorpt_correction_type multi-scan
_exptl_absorpt_process_details
;
SADABS-2016/2 (Bruker,2016/2) was used for absorption correction.
wR2(int) was 0.0711 before and 0.0533 after correction.
The Ratio of minimum to maximum transmission is 0.8713.
The \l/2 correction factor is Not present.
;
_exptl_crystal_colour 'clear light colourless'
_exptl_crystal_colour_lustre clear
_exptl_crystal_colour_modifier light
_exptl_crystal_colour_primary colourless
_exptl_crystal_density_diffrn 1.423
_exptl_crystal_description block
_exptl_crystal_F_000 232
_exptl_crystal_recrystallization_method 'Insitu cryocrystallization'
_exptl_crystal_size_max 0.3
_exptl_crystal_size_mid 0.3
_exptl_crystal_size_min 0.3
_refine_diff_density_max 0.185
_refine_diff_density_min -0.258
_refine_diff_density_rms 0.039
_refine_ls_abs_structure_details
;
 Flack x determined using 365 quotients [(I+)-(I-)]/[(I+)+(I-)]
 (Parsons, Flack and Wagner, Acta Cryst. B69 (2013) 249-259).
;
_refine_ls_abs_structure_Flack 0.03(3)
_refine_ls_extinction_method none
_refine_ls_goodness_of_fit_ref 1.112
_refine_ls_hydrogen_treatment constr
_refine_ls_matrix_type full
_refine_ls_number_parameters 64
_refine_ls_number_reflns 966
_refine_ls_number_restraints 0
_refine_ls_restrained_S_all 1.112
_refine_ls_R_factor_all 0.0315
_refine_ls_R_factor_gt 0.0311
_refine_ls_shift/su_max 0.001
_refine_ls_shift/su_mean 0.000
_refine_ls_structure_factor_coef Fsqd
_refine_ls_weighting_details 'w=1/[\s^2^(Fo^2^)+(0.0513P)^2^+0.1160P] where P=(Fo^2^+2Fc^2^)/3'
_refine_ls_weighting_scheme calc
_refine_ls_wR_factor_gt 0.0881
_refine_ls_wR_factor_ref 0.0886
_reflns_Friedel_coverage 0.637
_reflns_Friedel_fraction_full 0.894
_reflns_Friedel_fraction_max 0.879
_reflns_number_gt 949
_reflns_number_total 966
_reflns_threshold_expression 'I > 2\s(I)'
_cod_data_source_file d3cp02526h2.cif
_cod_data_source_block 1A
_cod_depositor_comments 'Adding full bibliography for 7246960--7246964.cif.'
_cod_database_code 7246962
_shelx_shelxl_version_number 2018/3
_shelx_space_group_comment
;
The symmetry employed for this shelxl refinement is uniquely defined
by the following loop, which should always be used as a source of
symmetry information in preference to the above space-group names.
They are only intended as comments.
;
_olex2_refinement_description
;
1. Fixed Uiso
 At 1.2 times of:
  All C(H) groups
2.a Aromatic/amide H refined with riding coordinates:
 C2(H2), C5(H5), C3(H3), C4(H4)
;
_olex2_submission_special_instructions 'No special instructions were received'

loop_
_space_group_symop_operation_xyz
'x, y, z'
'-x+1/2, -y, z+1/2'
'-x, y+1/2, -z+1/2'
'x+1/2, -y+1/2, -z'

loop_
_atom_site_label
_atom_site_type_symbol
_atom_site_fract_x
_atom_site_fract_y
_atom_site_fract_z
_atom_site_U_iso_or_equiv
_atom_site_adp_type
_atom_site_occupancy
_atom_site_site_symmetry_order
_atom_site_calc_flag
_atom_site_refinement_flags_posn
_atom_site_refinement_flags_adp
_atom_site_refinement_flags_occupancy
_atom_site_disorder_assembly
_atom_site_disorder_group
S1 S 0.48707(17) 0.61387(11) 0.55730(4) 0.0509(3) Uani 1 1 d . . . . .
O1 O 0.0632(5) 0.8144(4) 0.65414(14) 0.0628(8) Uani 1 1 d . . . . .
C2 C 0.4254(6) 0.3004(4) 0.66702(17) 0.0447(8) Uani 1 1 d . . . . .
H2 H 0.362955 0.213867 0.712074 0.054 Uiso 1 1 calc R U . . .
C5 C 0.1317(7) 0.6304(5) 0.67704(17) 0.0497(8) Uani 1 1 d . . . . .
H5 H 0.047236 0.561036 0.721869 0.060 Uiso 1 1 calc R U . . .
C1 C 0.3330(6) 0.5081(4) 0.64110(15) 0.0366(6) Uani 1 1 d . . . . .
C3 C 0.6249(7) 0.2360(5) 0.6170(2) 0.0517(8) Uani 1 1 d . . . . .
H3 H 0.713900 0.100203 0.625162 0.062 Uiso 1 1 calc R U . . .
C4 C 0.6759(6) 0.3886(5) 0.5562(2) 0.0522(8) Uani 1 1 d . . . . .
H4 H 0.803920 0.370751 0.517250 0.063 Uiso 1 1 calc R U . . .

loop_
_atom_site_aniso_label
_atom_site_aniso_U_11
_atom_site_aniso_U_22
_atom_site_aniso_U_33
_atom_site_aniso_U_23
_atom_site_aniso_U_13
_atom_site_aniso_U_12
S1 0.0543(6) 0.0416(4) 0.0566(4) 0.0091(3) 0.0106(4) 0.0014(4)
O1 0.065(2) 0.0604(13) 0.0628(12) -0.0109(10) -0.0075(12) 0.0246(12)
C2 0.050(2) 0.0365(12) 0.0476(13) 0.0009(11) -0.0073(12) 0.0018(11)
C5 0.049(2) 0.0586(17) 0.0416(12) -0.0044(13) -0.0010(13) 0.0035(15)
C1 0.0383(19) 0.0348(12) 0.0367(11) -0.0005(9) -0.0038(11) -0.0018(11)
C3 0.053(2) 0.0355(13) 0.0668(17) -0.0064(13) -0.0196(16) 0.0096(13)
C4 0.038(2) 0.0499(16) 0.0684(18) -0.0119(16) 0.0050(15) 0.0039(12)

loop_
_atom_type_symbol
_atom_type_description
_atom_type_scat_dispersion_real
_atom_type_scat_dispersion_imag
_atom_type_scat_source
C C 0.0033 0.0016 'International Tables Vol C Tables 4.2.6.8 and 6.1.1.4'
H H 0.0000 0.0000 'International Tables Vol C Tables 4.2.6.8 and 6.1.1.4'
O O 0.0106 0.0060 'International Tables Vol C Tables 4.2.6.8 and 6.1.1.4'
S S 0.1246 0.1234 'International Tables Vol C Tables 4.2.6.8 and 6.1.1.4'

loop_
_geom_angle_atom_site_label_1
_geom_angle_atom_site_label_2
_geom_angle_atom_site_label_3
_geom_angle
_geom_angle_site_symmetry_1
_geom_angle_site_symmetry_3
_geom_angle_publ_flag
C4 S1 C1 91.57(15) . . ?
C1 C2 H2 124.7 . . ?
C1 C2 C3 110.7(3) . . ?
C3 C2 H2 124.7 . . ?
O1 C5 H5 117.7 . . ?
O1 C5 C1 124.7(3) . . ?
C1 C5 H5 117.7 . . ?
C2 C1 S1 112.0(2) . . ?
C2 C1 C5 127.1(3) . . ?
C5 C1 S1 120.9(2) . . ?
C2 C3 H3 123.5 . . ?
C4 C3 C2 112.9(3) . . ?
C4 C3 H3 123.5 . . ?
S1 C4 H4 123.6 . . ?
C3 C4 S1 112.8(3) . . ?
C3 C4 H4 123.6 . . ?

loop_
_geom_bond_atom_site_label_1
_geom_bond_atom_site_label_2
_geom_bond_distance
_geom_bond_site_symmetry_2
_geom_bond_publ_flag
S1 C1 1.709(3) . ?
S1 C4 1.691(3) . ?
O1 C5 1.209(4) . ?
C2 H2 0.9500 . ?
C2 C1 1.393(4) . ?
C2 C3 1.416(5) . ?
C5 H5 0.9500 . ?
C5 C1 1.446(4) . ?
C3 H3 0.9500 . ?
C3 C4 1.357(5) . ?
C4 H4 0.9500 . ?

loop_
_geom_torsion_atom_site_label_1
_geom_torsion_atom_site_label_2
_geom_torsion_atom_site_label_3
_geom_torsion_atom_site_label_4
_geom_torsion
_geom_torsion_site_symmetry_1
_geom_torsion_site_symmetry_2
_geom_torsion_site_symmetry_3
_geom_torsion_site_symmetry_4
_geom_torsion_publ_flag
O1 C5 C1 S1 -2.9(5) . . . . ?
O1 C5 C1 C2 177.3(3) . . . . ?
C2 C3 C4 S1 0.2(4) . . . . ?
C1 S1 C4 C3 0.3(3) . . . . ?
C1 C2 C3 C4 -0.7(4) . . . . ?
C3 C2 C1 S1 0.9(3) . . . . ?
C3 C2 C1 C5 -179.3(3) . . . . ?
C4 S1 C1 C2 -0.7(2) . . . . ?
C4 S1 C1 C5 179.5(3) . . . . ?
